data_7105815
loop_
_publ_author_name
'Erli Lu'
'Jiaxiang Chu'
'Yaofeng Chen'
'Maxim Borzov'
'Guangyu Li'

_publ_section_title
;
 The scandium terminal imido complexes induced C-H bond selenation and the
 formation of Sc-Se bond
;
_journal_name_full Chem.Commun.
_journal_page_first 743
_journal_paper_doi 10.1039/c0cc03212c
_journal_volume 47
_journal_year 2011
_chemical_formula_moiety 'C36 H58 N5 Sc Se, C6 H14'
_chemical_formula_sum 'C42 H72 N5 Sc Se'
_chemical_formula_weight 770.97
_chemical_name_common
;
\ (N-(2,6-diisopropylphenyl)-N-((1Z,3E)-3-(N-(2-(N-
selenolatomethyl-N-methylamino)ethyl)imino)-1-\ methylbut-1-enyl)amido-
kappaN$1!,N$2!,N$3!,Se)\ (N-(2,6-diisopropylphenyl)amido)scandium(iii),
adduct with hexane 1
;
_chemical_name_systematic
;{<i>N</i>-(2,6-diisopropylphenyl)-<i>N</i>-{(1<i>Z</i>,3<i>E</i>)-3-
[<i>N</i>-(2-{<i>N</i>-selenolatomethyl-<i>N</i>-methylamino}ethyl)imino]-1-methylbut-1-enyl}amido-\k<i>N</i>^1^,<i>N</i>^2^,<i>N</i>^3^,<i>Se</i>}[<i>N</i>-(2,6-diisopropylphenyl)amido]scandium(III), adduct with hexane 1 :
1
;
_space_group_IT_number 14
_symmetry_cell_setting monoclinic
_symmetry_space_group_name_Hall '-P 2ybc'
_symmetry_space_group_name_H-M 'P 1 21/c 1'
_atom_sites_solution_hydrogens geom
_atom_sites_solution_primary direct
_atom_sites_solution_secondary difmap
_audit_creation_method SHELXL-97
_cell_angle_alpha 90.00
_cell_angle_beta 90.126(8)
_cell_angle_gamma 90.00
_cell_formula_units_Z 4
_cell_length_a 15.693(5)
_cell_length_b 18.073(6)
_cell_length_c 15.673(5)
_cell_measurement_reflns_used 1017
_cell_measurement_temperature 293(2)
_cell_measurement_theta_max 15.46
_cell_measurement_theta_min 2.15
_cell_volume 4445(2)
_computing_cell_refinement '<i>SAINT</i> v6.02 (Bruker, 2007)'
_computing_data_collection '<i>SMART</i> v5.622 (Bruker, 2007)'
_computing_data_reduction '<i>SAINT</i> v6.02 (Bruker, 2007)'
_computing_molecular_graphics
;
SHELXTL97 (Sheldrick, 2008), <i>OLEX2</i> (Dolomanov <i>et al.</i>, 2009)
;
_computing_publication_material
;
<i>SHELXTL97</i> (Sheldrick, 2008), <i>OLEX2</i> (Dolomanov <i>et al.</i>, 2009)
;
_computing_structure_refinement
;
<i>SHELXL97</i> (Sheldrick, 2008), <i>PLATON</i> (Spek, 2003)
;
_computing_structure_solution '<i>SHELXS97</i> (Sheldrick, 2008)'
_diffrn_ambient_temperature 293(2)
_diffrn_detector_area_resol_mean 8.333
_diffrn_measured_fraction_theta_full 0.998
_diffrn_measured_fraction_theta_max 0.998
_diffrn_measurement_device_type CCD-LDI-APEX1
_diffrn_measurement_method 'phi and omega scans'
_diffrn_radiation_monochromator graphite
_diffrn_radiation_source 'fine-focus sealed tube'
_diffrn_radiation_type MoK\a
_diffrn_radiation_wavelength 0.71073
_diffrn_reflns_av_R_equivalents 0.1765
_diffrn_reflns_av_sigmaI/netI 0.1967
_diffrn_reflns_limit_h_max 18
_diffrn_reflns_limit_h_min -16
_diffrn_reflns_limit_k_max 21
_diffrn_reflns_limit_k_min -21
_diffrn_reflns_limit_l_max 18
_diffrn_reflns_limit_l_min -18
_diffrn_reflns_number 22328
_diffrn_reflns_theta_full 25.10
_diffrn_reflns_theta_max 25.10
_diffrn_reflns_theta_min 2.15
_diffrn_standards_number 0
_exptl_absorpt_coefficient_mu 1.017
_exptl_absorpt_correction_T_max 0.7639
_exptl_absorpt_correction_T_min 0.6987
_exptl_absorpt_correction_type multi-scan
_exptl_absorpt_process_details '<i>SADABS</i> (Sheldrick, 1996)'
_exptl_crystal_colour colorless
_exptl_crystal_density_diffrn 1.152
_exptl_crystal_density_method 'not measured'
_exptl_crystal_description block
_exptl_crystal_F_000 1656
_exptl_crystal_size_max 0.38
_exptl_crystal_size_mid 0.30
_exptl_crystal_size_min 0.28
_refine_diff_density_max 0.504
_refine_diff_density_min -0.605
_refine_diff_density_rms 0.076
_refine_ls_extinction_method none
_refine_ls_goodness_of_fit_ref 0.861
_refine_ls_hydrogen_treatment mixed
_refine_ls_matrix_type full
_refine_ls_number_parameters 458
_refine_ls_number_reflns 7897
_refine_ls_number_restraints 48
_refine_ls_restrained_S_all 0.869
_refine_ls_R_factor_all 0.1988
_refine_ls_R_factor_gt 0.0812
_refine_ls_shift/su_max 0.000
_refine_ls_shift/su_mean 0.000
_refine_ls_structure_factor_coef Fsqd
_refine_ls_weighting_details 'calc w=1/[\s^2^(Fo^2^)+(0.0706P)^2^+0.0000P] where P=(Fo^2^+2Fc^2^)/3'
_refine_ls_weighting_scheme calc
_refine_ls_wR_factor_gt 0.1640
_refine_ls_wR_factor_ref 0.1981
_reflns_number_gt 3182
_reflns_number_total 7897
_reflns_threshold_expression >2sigma(I)
_cod_data_source_file C0CC03212C.TXT
_cod_data_source_block c
_cod_depositor_comments
;
The following automatic conversions were performed:
'_symmetry_cell_setting' value 'Monoclinic' changed to 'monoclinic'
according to '/home/saulius/struct/CIF-dictionaries/cif_core.dic'
dictionary named 'cif_core.dic' version 2.4.1 from 2010-06-29.

Automatic conversion script
Id: cif_fix_enum 1527 2010-12-29 10:47:43Z saulius 
;
_cod_original_cell_volume 4445(3)
_cod_original_sg_symbol_H-M 'P 21/c'
_cod_database_code 7105815

loop_
_symmetry_equiv_pos_as_xyz
'x, y, z'
'-x, y+1/2, -z+1/2'
'-x, -y, -z'
'x, -y-1/2, z-1/2'

loop_
_atom_site_label
_atom_site_type_symbol
_atom_site_fract_x
_atom_site_fract_y
_atom_site_fract_z
_atom_site_U_iso_or_equiv
_atom_site_adp_type
_atom_site_occupancy
_atom_site_symmetry_multiplicity
_atom_site_calc_flag
_atom_site_refinement_flags
_atom_site_disorder_assembly
_atom_site_disorder_group
Sc1 Sc 0.70349(7) 0.35620(6) 0.39188(7) 0.0540(4) Uani 1 1 d . . .
Se1 Se 0.66460(5) 0.26837(4) 0.25504(5) 0.0751(3) Uani 1 1 d . . .
N1 N 0.8469(3) 0.3486(2) 0.3823(3) 0.0552(13) Uani 1 1 d . . .
N2 N 0.7268(3) 0.3934(2) 0.5241(3) 0.0582(13) Uani 1 1 d . . .
N3 N 0.5666(3) 0.3515(3) 0.4595(4) 0.0698(15) Uani 1 1 d . . .
N4 N 0.6756(3) 0.2296(3) 0.4276(3) 0.0666(14) Uani 1 1 d . . .
N5 N 0.6652(3) 0.4480(3) 0.3250(4) 0.0638(16) Uani 1 1 d . . .
C1 C 0.9905(4) 0.4006(4) 0.4106(5) 0.104(3) Uani 1 1 d . . .
H1C H 0.9998 0.4531 0.4133 0.156 Uiso 1 1 calc R . .
H1A H 0.9997 0.3837 0.3533 0.156 Uiso 1 1 calc R . .
H1B H 1.0296 0.3760 0.4484 0.156 Uiso 1 1 calc R . .
C2 C 0.8996(4) 0.3832(4) 0.4372(5) 0.0687(19) Uani 1 1 d . . .
C3 C 0.8782(5) 0.4071(4) 0.5191(5) 0.075(2) Uani 1 1 d . . .
H3 H 0.9235 0.4260 0.5507 0.089 Uiso 1 1 calc R . .
C4 C 0.8012(5) 0.4071(3) 0.5610(4) 0.0673(18) Uani 1 1 d . . .
C5 C 0.8049(5) 0.4267(4) 0.6557(4) 0.096(2) Uani 1 1 d . . .
H5A H 0.7825 0.3864 0.6886 0.145 Uiso 1 1 calc R . .
H5B H 0.7716 0.4703 0.6659 0.145 Uiso 1 1 calc R . .
H5C H 0.8630 0.4357 0.6720 0.145 Uiso 1 1 calc R . .
C6 C 0.6512(5) 0.4035(4) 0.5780(5) 0.079(2) Uani 1 1 d . . .
H6B H 0.6581 0.4475 0.6129 0.095 Uiso 1 1 calc R . .
H6A H 0.6449 0.3613 0.6158 0.095 Uiso 1 1 calc R . .
C7 C 0.5721(4) 0.4113(4) 0.5225(5) 0.077(2) Uani 1 1 d . . .
H7A H 0.5218 0.4104 0.5583 0.093 Uiso 1 1 calc R . .
H7B H 0.5736 0.4585 0.4932 0.093 Uiso 1 1 calc R . .
C8 C 0.5520(4) 0.2788(4) 0.5020(5) 0.083(2) Uani 1 1 d . . .
H8A H 0.4918 0.2720 0.5134 0.099 Uiso 1 1 calc R . .
H8B H 0.5827 0.2768 0.5558 0.099 Uiso 1 1 calc R . .
C9 C 0.5837(4) 0.2193(4) 0.4430(5) 0.081(2) Uani 1 1 d . . .
H9B H 0.5738 0.1710 0.4682 0.097 Uiso 1 1 calc R . .
H9A H 0.5529 0.2216 0.3893 0.097 Uiso 1 1 calc R . .
C10 C 0.4944(4) 0.3670(4) 0.4016(5) 0.096(2) Uani 1 1 d . . .
H10A H 0.4920 0.3298 0.3580 0.144 Uiso 1 1 calc R . .
H10C H 0.5021 0.4147 0.3757 0.144 Uiso 1 1 calc R . .
H10B H 0.4422 0.3667 0.4334 0.144 Uiso 1 1 calc R . .
C11 C 0.8868(4) 0.3152(4) 0.3074(4) 0.0589(16) Uani 1 1 d . . .
C12 C 0.9249(4) 0.2459(4) 0.3144(5) 0.0706(19) Uani 1 1 d . . .
C13 C 0.9572(5) 0.2131(4) 0.2413(5) 0.087(2) Uani 1 1 d . . .
H13 H 0.9815 0.1662 0.2450 0.104 Uiso 1 1 calc R . .
C14 C 0.9543(5) 0.2481(4) 0.1637(5) 0.090(2) Uani 1 1 d . . .
H14 H 0.9753 0.2250 0.1152 0.108 Uiso 1 1 calc R . .
C15 C 0.9202(4) 0.3173(5) 0.1588(5) 0.084(2) Uani 1 1 d . . .
H15 H 0.9190 0.3413 0.1063 0.100 Uiso 1 1 calc R . .
C16 C 0.8869(4) 0.3531(4) 0.2299(5) 0.0661(18) Uani 1 1 d . . .
C17 C 0.8575(4) 0.4325(4) 0.2188(5) 0.076(2) Uani 1 1 d . . .
H17 H 0.8328 0.4482 0.2733 0.091 Uiso 1 1 calc R . .
C18 C 0.7889(5) 0.4423(4) 0.1507(5) 0.105(3) Uani 1 1 d . . .
H18A H 0.7467 0.4041 0.1566 0.158 Uiso 1 1 calc R . .
H18C H 0.8143 0.4391 0.0951 0.158 Uiso 1 1 calc R . .
H18B H 0.7623 0.4898 0.1574 0.158 Uiso 1 1 calc R . .
C19 C 0.9318(5) 0.4848(4) 0.1993(6) 0.118(3) Uani 1 1 d . . .
H19B H 0.9118 0.5350 0.2000 0.176 Uiso 1 1 calc R . .
H19A H 0.9545 0.4735 0.1440 0.176 Uiso 1 1 calc R . .
H19C H 0.9755 0.4787 0.2416 0.176 Uiso 1 1 calc R . .
C20 C 0.9407(4) 0.2043(4) 0.3969(5) 0.082(2) Uani 1 1 d . . .
H20 H 0.9072 0.2286 0.4415 0.098 Uiso 1 1 calc R . .
C21 C 1.0353(6) 0.2082(6) 0.4245(6) 0.144(4) Uani 1 1 d . . .
H21C H 1.0533 0.2590 0.4261 0.217 Uiso 1 1 calc R . .
H21A H 1.0696 0.1814 0.3844 0.217 Uiso 1 1 calc R . .
H21B H 1.0417 0.1867 0.4801 0.217 Uiso 1 1 calc R . .
C22 C 0.9136(5) 0.1229(4) 0.3946(6) 0.109(3) Uani 1 1 d . . .
H22B H 0.9447 0.0975 0.3508 0.163 Uiso 1 1 calc R . .
H22A H 0.8537 0.1197 0.3828 0.163 Uiso 1 1 calc R . .
H22C H 0.9254 0.1003 0.4489 0.163 Uiso 1 1 calc R . .
C34 C 0.7236(5) 0.1956(4) 0.4981(5) 0.093(2) Uani 1 1 d . . .
H34B H 0.7036 0.2151 0.5514 0.139 Uiso 1 1 calc R . .
H34C H 0.7831 0.2065 0.4918 0.139 Uiso 1 1 calc R . .
H34A H 0.7153 0.1430 0.4972 0.139 Uiso 1 1 calc R . .
C35 C 0.6996(4) 0.1978(4) 0.3437(4) 0.077(2) Uani 1 1 d . . .
H35A H 0.6711 0.1507 0.3352 0.092 Uiso 1 1 calc R . .
H35B H 0.7606 0.1897 0.3413 0.092 Uiso 1 1 calc R . .
C36 C 0.6352(4) 0.5207(4) 0.3167(4) 0.0616(17) Uani 1 1 d . . .
C37 C 0.6755(4) 0.5774(4) 0.3611(5) 0.0664(18) Uani 1 1 d . . .
C38 C 0.6422(5) 0.6486(4) 0.3552(5) 0.089(2) Uani 1 1 d . . .
H38 H 0.6674 0.6863 0.3868 0.107 Uiso 1 1 calc R . .
C39 C 0.5741(6) 0.6648(4) 0.3047(6) 0.100(3) Uani 1 1 d . . .
H39 H 0.5540 0.7131 0.3012 0.119 Uiso 1 1 calc R . .
C40 C 0.5352(5) 0.6092(5) 0.2587(5) 0.094(2) Uani 1 1 d . . .
H40 H 0.4882 0.6203 0.2246 0.113 Uiso 1 1 calc R . .
C41 C 0.5650(4) 0.5373(4) 0.2625(4) 0.074(2) Uani 1 1 d . . .
C42 C 0.5212(5) 0.4794(5) 0.2078(5) 0.091(2) Uani 1 1 d . . .
H42 H 0.5384 0.4307 0.2290 0.110 Uiso 1 1 calc R . .
C43 C 0.5496(6) 0.4850(6) 0.1143(6) 0.150(4) Uani 1 1 d . . .
H43B H 0.5316 0.5316 0.0910 0.224 Uiso 1 1 calc R . .
H43A H 0.5244 0.4454 0.0820 0.224 Uiso 1 1 calc R . .
H43C H 0.6105 0.4813 0.1113 0.224 Uiso 1 1 calc R . .
C44 C 0.4242(6) 0.4831(5) 0.2113(6) 0.146(4) Uani 1 1 d . . .
H44A H 0.4004 0.4447 0.1763 0.218 Uiso 1 1 calc R . .
H44C H 0.4054 0.5304 0.1907 0.218 Uiso 1 1 calc R . .
H44B H 0.4056 0.4766 0.2692 0.218 Uiso 1 1 calc R . .
C45 C 0.7554(4) 0.5642(4) 0.4138(5) 0.074(2) Uani 1 1 d . . .
H45 H 0.7664 0.5108 0.4133 0.089 Uiso 1 1 calc R . .
C46 C 0.7468(5) 0.5877(4) 0.5074(5) 0.096(2) Uani 1 1 d . . .
H46A H 0.6973 0.5649 0.5318 0.143 Uiso 1 1 calc R . .
H46B H 0.7412 0.6406 0.5105 0.143 Uiso 1 1 calc R . .
H46C H 0.7966 0.5726 0.5385 0.143 Uiso 1 1 calc R . .
C47 C 0.8314(5) 0.6016(4) 0.3722(6) 0.109(3) Uani 1 1 d . . .
H47B H 0.8251 0.6544 0.3762 0.163 Uiso 1 1 calc R . .
H47A H 0.8344 0.5874 0.3132 0.163 Uiso 1 1 calc R . .
H47C H 0.8828 0.5868 0.4008 0.163 Uiso 1 1 calc R . .
C51 C 0.6953(13) 0.8300(9) 0.5661(13) 0.359(10) Uani 1 1 d DU . .
H51C H 0.6695 0.8561 0.6127 0.538 Uiso 1 1 calc R . .
H51B H 0.7365 0.7955 0.5879 0.538 Uiso 1 1 calc R . .
H51A H 0.6522 0.8037 0.5348 0.538 Uiso 1 1 calc R . .
C52 C 0.7385(15) 0.8840(9) 0.5083(12) 0.350(8) Uani 1 1 d DU . .
H52A H 0.7014 0.9264 0.5005 0.420 Uiso 1 1 calc R . .
H52B H 0.7902 0.9012 0.5358 0.420 Uiso 1 1 calc R . .
C53 C 0.7601(14) 0.8540(9) 0.4251(11) 0.345(8) Uani 1 1 d DU . .
H53B H 0.7077 0.8404 0.3961 0.414 Uiso 1 1 calc R . .
H53A H 0.7930 0.8091 0.4334 0.414 Uiso 1 1 calc R . .
C54 C 0.8081(13) 0.9032(9) 0.3696(11) 0.344(8) Uani 1 1 d DU . .
H54B H 0.8574 0.9212 0.4009 0.413 Uiso 1 1 calc R . .
H54A H 0.7727 0.9457 0.3561 0.413 Uiso 1 1 calc R . .
C55 C 0.8374(11) 0.8704(10) 0.2900(13) 0.350(8) Uani 1 1 d DU . .
H55B H 0.8544 0.9101 0.2521 0.420 Uiso 1 1 calc R . .
H55A H 0.8879 0.8413 0.3023 0.420 Uiso 1 1 calc R . .
C56 C 0.7778(13) 0.8239(12) 0.2452(14) 0.394(10) Uani 1 1 d DU . .
H56B H 0.8038 0.7770 0.2334 0.591 Uiso 1 1 calc R . .
H56C H 0.7617 0.8472 0.1925 0.591 Uiso 1 1 calc R . .
H56A H 0.7281 0.8166 0.2798 0.591 Uiso 1 1 calc R . .
H1 H 0.647(3) 0.422(3) 0.287(4) 0.045(19) Uiso 1 1 d . . .

loop_
_atom_site_aniso_label
_atom_site_aniso_U_11
_atom_site_aniso_U_22
_atom_site_aniso_U_33
_atom_site_aniso_U_23
_atom_site_aniso_U_13
_atom_site_aniso_U_12
Sc1 0.0549(7) 0.0559(7) 0.0511(8) -0.0031(6) -0.0043(6) 0.0014(6)
Se1 0.0832(5) 0.0791(5) 0.0630(5) -0.0163(4) -0.0074(4) -0.0122(4)
N1 0.051(3) 0.056(3) 0.059(3) -0.011(3) -0.002(3) 0.006(2)
N2 0.066(4) 0.055(3) 0.053(3) -0.007(3) 0.004(3) 0.000(3)
N3 0.063(4) 0.071(4) 0.076(4) 0.001(3) 0.003(3) 0.003(3)
N4 0.078(4) 0.063(3) 0.059(4) 0.005(3) 0.007(3) 0.003(3)
N5 0.067(4) 0.067(4) 0.057(4) -0.001(3) -0.010(3) 0.003(3)
C1 0.080(6) 0.134(7) 0.098(7) -0.035(6) -0.017(5) -0.013(5)
C2 0.054(4) 0.072(5) 0.080(5) -0.016(4) -0.008(4) 0.000(3)
C3 0.076(5) 0.081(5) 0.066(5) -0.013(4) -0.018(4) 0.001(4)
C4 0.085(5) 0.061(4) 0.056(5) 0.002(4) -0.015(4) 0.010(4)
C5 0.112(6) 0.117(6) 0.060(5) -0.025(5) -0.017(4) 0.014(5)
C6 0.094(6) 0.075(5) 0.069(5) -0.016(4) 0.006(5) 0.008(4)
C7 0.081(5) 0.071(5) 0.079(5) -0.008(4) 0.015(4) 0.013(4)
C8 0.081(5) 0.082(5) 0.085(6) -0.001(5) 0.022(4) -0.012(4)
C9 0.082(5) 0.070(5) 0.092(6) -0.005(4) 0.024(4) -0.020(4)
C10 0.060(5) 0.130(7) 0.099(6) 0.003(5) 0.001(4) 0.001(4)
C11 0.054(4) 0.053(4) 0.070(5) -0.008(4) -0.002(3) -0.008(3)
C12 0.068(5) 0.074(5) 0.069(5) -0.015(4) 0.001(4) 0.006(4)
C13 0.105(6) 0.078(5) 0.077(6) -0.014(5) 0.010(5) 0.012(4)
C14 0.115(7) 0.080(6) 0.076(6) -0.019(5) 0.015(5) -0.004(5)
C15 0.096(6) 0.093(6) 0.062(5) -0.001(5) 0.013(4) -0.013(5)
C16 0.059(4) 0.070(5) 0.069(5) -0.008(4) 0.014(4) -0.013(3)
C17 0.079(5) 0.073(5) 0.076(5) 0.001(4) 0.009(4) -0.002(4)
C18 0.136(7) 0.098(6) 0.082(6) 0.027(5) -0.010(5) 0.006(5)
C19 0.115(7) 0.092(6) 0.146(9) 0.009(6) 0.031(6) -0.031(5)
C20 0.085(5) 0.100(6) 0.060(5) 0.007(4) 0.004(4) 0.040(4)
C21 0.126(8) 0.189(10) 0.119(8) 0.024(7) -0.027(6) 0.043(7)
C22 0.143(8) 0.070(6) 0.113(7) 0.010(5) 0.020(6) 0.041(5)
C34 0.116(6) 0.081(5) 0.081(6) 0.017(5) 0.020(5) 0.023(5)
C35 0.083(5) 0.074(5) 0.074(5) -0.011(4) 0.009(4) 0.002(4)
C36 0.054(4) 0.074(5) 0.056(4) 0.017(4) 0.001(3) 0.017(4)
C37 0.073(5) 0.054(4) 0.072(5) 0.012(4) -0.003(4) 0.005(4)
C38 0.110(6) 0.061(5) 0.097(6) 0.005(4) -0.005(5) 0.009(4)
C39 0.115(7) 0.069(6) 0.115(7) 0.015(5) -0.015(6) 0.026(5)
C40 0.096(6) 0.114(7) 0.072(6) 0.020(5) -0.007(5) 0.032(5)
C41 0.077(5) 0.079(5) 0.065(5) 0.012(4) -0.002(4) 0.019(4)
C42 0.086(6) 0.122(7) 0.066(5) -0.009(5) -0.021(4) 0.021(5)
C43 0.157(9) 0.214(11) 0.078(7) -0.037(7) -0.026(6) 0.021(7)
C44 0.108(8) 0.176(9) 0.152(10) -0.046(8) -0.030(7) 0.010(6)
C45 0.076(5) 0.058(4) 0.088(6) -0.003(4) -0.013(4) 0.000(4)
C46 0.105(6) 0.098(6) 0.084(6) -0.012(5) -0.005(5) 0.008(4)
C47 0.085(6) 0.108(6) 0.134(8) -0.009(6) 0.005(5) -0.013(5)
C51 0.333(19) 0.249(18) 0.50(3) -0.069(18) 0.087(17) -0.009(14)
C52 0.284(15) 0.266(15) 0.50(3) -0.025(15) 0.002(15) 0.017(11)
C53 0.267(14) 0.266(15) 0.50(3) 0.012(14) -0.009(14) 0.014(10)
C54 0.245(14) 0.278(15) 0.51(3) 0.029(14) -0.020(14) 0.008(10)
C55 0.250(15) 0.284(16) 0.52(3) 0.039(15) -0.025(15) -0.005(11)
C56 0.35(2) 0.31(2) 0.52(3) 0.06(2) -0.02(2) -0.012(16)

loop_
_atom_type_symbol
_atom_type_description
_atom_type_scat_dispersion_real
_atom_type_scat_dispersion_imag
_atom_type_scat_source
C C 0.0033 0.0016 'International Tables Vol C Tables 4.2.6.8 and 6.1.1.4'
H H 0.0000 0.0000 'International Tables Vol C Tables 4.2.6.8 and 6.1.1.4'
N N 0.0061 0.0033 'International Tables Vol C Tables 4.2.6.8 and 6.1.1.4'
Sc Sc 0.2519 0.3716 'International Tables Vol C Tables 4.2.6.8 and 6.1.1.4'
Se Se -0.0929 2.2259 'International Tables Vol C Tables 4.2.6.8 and 6.1.1.4'

loop_
_geom_angle_atom_site_label_1
_geom_angle_atom_site_label_2
_geom_angle_atom_site_label_3
_geom_angle
_geom_angle_site_symmetry_1
_geom_angle_site_symmetry_3
_geom_angle_publ_flag
N5 Sc1 N2 106.3(2) . . ?
N5 Sc1 N1 107.8(2) . . ?
N2 Sc1 N1 85.31(19) . . ?
N5 Sc1 N4 146.9(2) . . ?
N2 Sc1 N4 95.82(19) . . ?
N1 Sc1 N4 98.04(18) . . ?
N5 Sc1 N3 89.6(2) . . ?
N2 Sc1 N3 75.1(2) . . ?
N1 Sc1 N3 156.9(2) . . ?
N4 Sc1 N3 72.44(19) . . ?
N5 Sc1 Se1 90.24(19) . . ?
N2 Sc1 Se1 161.50(13) . . ?
N1 Sc1 Se1 97.64(13) . . ?
N4 Sc1 Se1 65.70(13) . . ?
N3 Sc1 Se1 97.31(15) . . ?
N5 Sc1 H1 21.6(13) . . ?
N2 Sc1 H1 126.9(14) . . ?
N1 Sc1 H1 112.4(14) . . ?
N4 Sc1 H1 127.8(13) . . ?
N3 Sc1 H1 89.4(14) . . ?
Se1 Sc1 H1 68.9(14) . . ?
C35 Se1 Sc1 76.2(2) . . ?
C2 N1 C11 116.2(5) . . ?
C2 N1 Sc1 122.6(4) . . ?
C11 N1 Sc1 120.4(4) . . ?
C4 N2 C6 115.9(6) . . ?
C4 N2 Sc1 127.6(4) . . ?
C6 N2 Sc1 116.5(4) . . ?
C7 N3 C10 108.5(5) . . ?
C7 N3 C8 111.0(6) . . ?
C10 N3 C8 108.9(5) . . ?
C7 N3 Sc1 102.7(4) . . ?
C10 N3 Sc1 114.1(4) . . ?
C8 N3 Sc1 111.6(4) . . ?
C34 N4 C9 108.8(5) . . ?
C34 N4 C35 111.9(5) . . ?
C9 N4 C35 110.2(5) . . ?
C34 N4 Sc1 118.8(4) . . ?
C9 N4 Sc1 109.8(4) . . ?
C35 N4 Sc1 96.7(4) . . ?
C36 N5 Sc1 154.6(5) . . ?
C36 N5 H1 112(4) . . ?
Sc1 N5 H1 90(4) . . ?
C2 C1 H1C 109.5 . . ?
C2 C1 H1A 109.5 . . ?
H1C C1 H1A 109.5 . . ?
C2 C1 H1B 109.5 . . ?
H1C C1 H1B 109.5 . . ?
H1A C1 H1B 109.5 . . ?
N1 C2 C3 125.7(6) . . ?
N1 C2 C1 119.7(6) . . ?
C3 C2 C1 114.6(6) . . ?
C4 C3 C2 130.6(7) . . ?
C4 C3 H3 114.7 . . ?
C2 C3 H3 114.7 . . ?
N2 C4 C3 124.5(6) . . ?
N2 C4 C5 120.0(7) . . ?
C3 C4 C5 115.6(7) . . ?
C4 C5 H5A 109.5 . . ?
C4 C5 H5B 109.5 . . ?
H5A C5 H5B 109.5 . . ?
C4 C5 H5C 109.5 . . ?
H5A C5 H5C 109.5 . . ?
H5B C5 H5C 109.5 . . ?
N2 C6 C7 109.9(6) . . ?
N2 C6 H6B 109.7 . . ?
C7 C6 H6B 109.7 . . ?
N2 C6 H6A 109.7 . . ?
C7 C6 H6A 109.7 . . ?
H6B C6 H6A 108.2 . . ?
N3 C7 C6 111.3(5) . . ?
N3 C7 H7A 109.4 . . ?
C6 C7 H7A 109.4 . . ?
N3 C7 H7B 109.4 . . ?
C6 C7 H7B 109.4 . . ?
H7A C7 H7B 108.0 . . ?
N3 C8 C9 107.7(6) . . ?
N3 C8 H8A 110.2 . . ?
C9 C8 H8A 110.2 . . ?
N3 C8 H8B 110.2 . . ?
C9 C8 H8B 110.2 . . ?
H8A C8 H8B 108.5 . . ?
N4 C9 C8 109.5(5) . . ?
N4 C9 H9B 109.8 . . ?
C8 C9 H9B 109.8 . . ?
N4 C9 H9A 109.8 . . ?
C8 C9 H9A 109.8 . . ?
H9B C9 H9A 108.2 . . ?
N3 C10 H10A 109.5 . . ?
N3 C10 H10C 109.5 . . ?
H10A C10 H10C 109.5 . . ?
N3 C10 H10B 109.5 . . ?
H10A C10 H10B 109.5 . . ?
H10C C10 H10B 109.5 . . ?
C12 C11 C16 120.6(6) . . ?
C12 C11 N1 119.5(6) . . ?
C16 C11 N1 119.9(6) . . ?
C13 C12 C11 118.5(7) . . ?
C13 C12 C20 115.6(6) . . ?
C11 C12 C20 125.7(6) . . ?
C14 C13 C12 121.5(7) . . ?
C14 C13 H13 119.2 . . ?
C12 C13 H13 119.2 . . ?
C15 C14 C13 119.1(7) . . ?
C15 C14 H14 120.4 . . ?
C13 C14 H14 120.4 . . ?
C14 C15 C16 122.0(7) . . ?
C14 C15 H15 119.0 . . ?
C16 C15 H15 119.0 . . ?
C15 C16 C11 118.1(6) . . ?
C15 C16 C17 117.6(7) . . ?
C11 C16 C17 124.2(6) . . ?
C16 C17 C18 113.8(6) . . ?
C16 C17 C19 112.1(6) . . ?
C18 C17 C19 108.9(6) . . ?
C16 C17 H17 107.2 . . ?
C18 C17 H17 107.2 . . ?
C19 C17 H17 107.2 . . ?
C17 C18 H18A 109.5 . . ?
C17 C18 H18C 109.5 . . ?
H18A C18 H18C 109.5 . . ?
C17 C18 H18B 109.5 . . ?
H18A C18 H18B 109.5 . . ?
H18C C18 H18B 109.5 . . ?
C17 C19 H19B 109.5 . . ?
C17 C19 H19A 109.5 . . ?
H19B C19 H19A 109.5 . . ?
C17 C19 H19C 109.5 . . ?
H19B C19 H19C 109.5 . . ?
H19A C19 H19C 109.5 . . ?
C12 C20 C22 114.3(7) . . ?
C12 C20 C21 111.8(6) . . ?
C22 C20 C21 108.5(6) . . ?
C12 C20 H20 107.3 . . ?
C22 C20 H20 107.3 . . ?
C21 C20 H20 107.3 . . ?
C20 C21 H21C 109.5 . . ?
C20 C21 H21A 109.5 . . ?
H21C C21 H21A 109.5 . . ?
C20 C21 H21B 109.5 . . ?
H21C C21 H21B 109.5 . . ?
H21A C21 H21B 109.5 . . ?
C20 C22 H22B 109.5 . . ?
C20 C22 H22A 109.5 . . ?
H22B C22 H22A 109.5 . . ?
C20 C22 H22C 109.5 . . ?
H22B C22 H22C 109.5 . . ?
H22A C22 H22C 109.5 . . ?
N4 C34 H34B 109.5 . . ?
N4 C34 H34C 109.5 . . ?
H34B C34 H34C 109.5 . . ?
N4 C34 H34A 109.5 . . ?
H34B C34 H34A 109.5 . . ?
H34C C34 H34A 109.5 . . ?
N4 C35 Se1 107.7(4) . . ?
N4 C35 H35A 110.2 . . ?
Se1 C35 H35A 110.2 . . ?
N4 C35 H35B 110.2 . . ?
Se1 C35 H35B 110.2 . . ?
H35A C35 H35B 108.5 . . ?
C37 C36 N5 119.5(6) . . ?
C37 C36 C41 119.6(6) . . ?
N5 C36 C41 120.9(6) . . ?
C36 C37 C38 118.6(7) . . ?
C36 C37 C45 122.0(6) . . ?
C38 C37 C45 119.3(7) . . ?
C39 C38 C37 122.1(7) . . ?
C39 C38 H38 119.0 . . ?
C37 C38 H38 119.0 . . ?
C38 C39 C40 119.7(7) . . ?
C38 C39 H39 120.2 . . ?
C40 C39 H39 120.2 . . ?
C39 C40 C41 120.8(7) . . ?
C39 C40 H40 119.6 . . ?
C41 C40 H40 119.6 . . ?
C40 C41 C36 119.1(7) . . ?
C40 C41 C42 118.1(7) . . ?
C36 C41 C42 122.8(6) . . ?
C41 C42 C44 113.6(6) . . ?
C41 C42 C43 111.3(7) . . ?
C44 C42 C43 108.9(7) . . ?
C41 C42 H42 107.6 . . ?
C44 C42 H42 107.6 . . ?
C43 C42 H42 107.6 . . ?
C42 C43 H43B 109.5 . . ?
C42 C43 H43A 109.5 . . ?
H43B C43 H43A 109.5 . . ?
C42 C43 H43C 109.5 . . ?
H43B C43 H43C 109.5 . . ?
H43A C43 H43C 109.5 . . ?
C42 C44 H44A 109.5 . . ?
C42 C44 H44C 109.5 . . ?
H44A C44 H44C 109.5 . . ?
C42 C44 H44B 109.5 . . ?
H44A C44 H44B 109.5 . . ?
H44C C44 H44B 109.5 . . ?
C37 C45 C47 110.2(6) . . ?
C37 C45 C46 113.7(6) . . ?
C47 C45 C46 110.9(6) . . ?
C37 C45 H45 107.2 . . ?
C47 C45 H45 107.2 . . ?
C46 C45 H45 107.2 . . ?
C45 C46 H46A 109.5 . . ?
C45 C46 H46B 109.5 . . ?
H46A C46 H46B 109.5 . . ?
C45 C46 H46C 109.5 . . ?
H46A C46 H46C 109.5 . . ?
H46B C46 H46C 109.5 . . ?
C45 C47 H47B 109.5 . . ?
C45 C47 H47A 109.5 . . ?
H47B C47 H47A 109.5 . . ?
C45 C47 H47C 109.5 . . ?
H47B C47 H47C 109.5 . . ?
H47A C47 H47C 109.5 . . ?
C52 C51 H51C 109.5 . . ?
C52 C51 H51B 109.5 . . ?
H51C C51 H51B 109.5 . . ?
C52 C51 H51A 109.5 . . ?
H51C C51 H51A 109.5 . . ?
H51B C51 H51A 109.5 . . ?
C53 C52 C51 114.1(11) . . ?
C53 C52 H52A 108.7 . . ?
C51 C52 H52A 108.7 . . ?
C53 C52 H52B 108.7 . . ?
C51 C52 H52B 108.7 . . ?
H52A C52 H52B 107.6 . . ?
C52 C53 C54 115.5(12) . . ?
C52 C53 H53B 108.4 . . ?
C54 C53 H53B 108.4 . . ?
C52 C53 H53A 108.4 . . ?
C54 C53 H53A 108.4 . . ?
H53B C53 H53A 107.5 . . ?
C53 C54 C55 115.3(11) . . ?
C53 C54 H54B 108.5 . . ?
C55 C54 H54B 108.5 . . ?
C53 C54 H54A 108.5 . . ?
C55 C54 H54A 108.5 . . ?
H54B C54 H54A 107.5 . . ?
C56 C55 C54 116.7(11) . . ?
C56 C55 H55B 108.1 . . ?
C54 C55 H55B 108.1 . . ?
C56 C55 H55A 108.1 . . ?
C54 C55 H55A 108.1 . . ?
H55B C55 H55A 107.3 . . ?
C55 C56 H56B 109.5 . . ?
C55 C56 H56C 109.5 . . ?
H56B C56 H56C 109.5 . . ?
C55 C56 H56A 109.5 . . ?
H56B C56 H56A 109.5 . . ?
H56C C56 H56A 109.5 . . ?

loop_
_geom_bond_atom_site_label_1
_geom_bond_atom_site_label_2
_geom_bond_distance
_geom_bond_site_symmetry_2
_geom_bond_publ_flag
Sc1 N5 2.051(6) . ?
Sc1 N2 2.208(5) . ?
Sc1 N1 2.260(5) . ?
Sc1 N4 2.396(5) . ?
Sc1 N3 2.399(5) . ?
Sc1 Se1 2.7360(15) . ?
Sc1 H1 2.20(5) . ?
Se1 C35 1.964(7) . ?
N1 C2 1.346(8) . ?
N1 C11 1.462(7) . ?
N2 C4 1.325(7) . ?
N2 C6 1.469(7) . ?
N3 C7 1.466(8) . ?
N3 C10 1.478(8) . ?
N3 C8 1.491(7) . ?
N4 C34 1.471(8) . ?
N4 C9 1.475(7) . ?
N4 C35 1.484(8) . ?
N5 C36 1.403(7) . ?
N5 H1 0.81(5) . ?
C1 C2 1.521(9) . ?
C1 H1C 0.9600 . ?
C1 H1A 0.9600 . ?
C1 H1B 0.9600 . ?
C2 C3 1.396(9) . ?
C3 C4 1.376(9) . ?
C3 H3 0.9300 . ?
C4 C5 1.526(9) . ?
C5 H5A 0.9600 . ?
C5 H5B 0.9600 . ?
C5 H5C 0.9600 . ?
C6 C7 1.521(9) . ?
C6 H6B 0.9700 . ?
C6 H6A 0.9700 . ?
C7 H7A 0.9700 . ?
C7 H7B 0.9700 . ?
C8 C9 1.504(8) . ?
C8 H8A 0.9700 . ?
C8 H8B 0.9700 . ?
C9 H9B 0.9700 . ?
C9 H9A 0.9700 . ?
C10 H10A 0.9600 . ?
C10 H10C 0.9600 . ?
C10 H10B 0.9600 . ?
C11 C12 1.391(8) . ?
C11 C16 1.394(9) . ?
C12 C13 1.388(9) . ?
C12 C20 1.516(9) . ?
C13 C14 1.371(10) . ?
C13 H13 0.9300 . ?
C14 C15 1.362(9) . ?
C14 H14 0.9300 . ?
C15 C16 1.391(9) . ?
C15 H15 0.9300 . ?
C16 C17 1.517(9) . ?
C17 C18 1.526(9) . ?
C17 C19 1.533(9) . ?
C17 H17 0.9800 . ?
C18 H18A 0.9600 . ?
C18 H18C 0.9600 . ?
C18 H18B 0.9600 . ?
C19 H19B 0.9600 . ?
C19 H19A 0.9600 . ?
C19 H19C 0.9600 . ?
C20 C22 1.533(9) . ?
C20 C21 1.546(10) . ?
C20 H20 0.9800 . ?
C21 H21C 0.9600 . ?
C21 H21A 0.9600 . ?
C21 H21B 0.9600 . ?
C22 H22B 0.9600 . ?
C22 H22A 0.9600 . ?
C22 H22C 0.9600 . ?
C34 H34B 0.9600 . ?
C34 H34C 0.9600 . ?
C34 H34A 0.9600 . ?
C35 H35A 0.9700 . ?
C35 H35B 0.9700 . ?
C36 C37 1.389(8) . ?
C36 C41 1.421(9) . ?
C37 C38 1.392(8) . ?
C37 C45 1.519(9) . ?
C38 C39 1.360(10) . ?
C38 H38 0.9300 . ?
C39 C40 1.379(10) . ?
C39 H39 0.9300 . ?
C40 C41 1.383(9) . ?
C40 H40 0.9300 . ?
C41 C42 1.518(9) . ?
C42 C44 1.525(10) . ?
C42 C43 1.536(10) . ?
C42 H42 0.9800 . ?
C43 H43B 0.9600 . ?
C43 H43A 0.9600 . ?
C43 H43C 0.9600 . ?
C44 H44A 0.9600 . ?
C44 H44C 0.9600 . ?
C44 H44B 0.9600 . ?
C45 C47 1.521(9) . ?
C45 C46 1.534(9) . ?
C45 H45 0.9800 . ?
C46 H46A 0.9600 . ?
C46 H46B 0.9600 . ?
C46 H46C 0.9600 . ?
C47 H47B 0.9600 . ?
C47 H47A 0.9600 . ?
C47 H47C 0.9600 . ?
C51 C52 1.494(8) . ?
C51 H51C 0.9600 . ?
C51 H51B 0.9600 . ?
C51 H51A 0.9600 . ?
C52 C53 1.454(10) . ?
C52 H52A 0.9700 . ?
C52 H52B 0.9700 . ?
C53 C54 1.455(10) . ?
C53 H53B 0.9700 . ?
C53 H53A 0.9700 . ?
C54 C55 1.457(10) . ?
C54 H54B 0.9700 . ?
C54 H54A 0.9700 . ?
C55 C56 1.439(10) . ?
C55 H55B 0.9700 . ?
C55 H55A 0.9700 . ?
C56 H56B 0.9600 . ?
C56 H56C 0.9600 . ?
C56 H56A 0.9600 . ?

loop_
_geom_torsion_atom_site_label_1
_geom_torsion_atom_site_label_2
_geom_torsion_atom_site_label_3
_geom_torsion_atom_site_label_4
_geom_torsion
_geom_torsion_site_symmetry_1
_geom_torsion_site_symmetry_2
_geom_torsion_site_symmetry_3
_geom_torsion_site_symmetry_4
_geom_torsion_publ_flag
N5 Sc1 Se1 C35 -176.3(3) . . . . ?
N2 Sc1 Se1 C35 -22.4(5) . . . . ?
N1 Sc1 Se1 C35 75.7(2) . . . . ?
N4 Sc1 Se1 C35 -19.7(2) . . . . ?
N3 Sc1 Se1 C35 -86.6(2) . . . . ?
N5 Sc1 N1 C2 87.4(5) . . . . ?
N2 Sc1 N1 C2 -18.2(5) . . . . ?
N4 Sc1 N1 C2 -113.5(5) . . . . ?
N3 Sc1 N1 C2 -49.9(8) . . . . ?
Se1 Sc1 N1 C2 -179.9(5) . . . . ?
N5 Sc1 N1 C11 -82.6(5) . . . . ?
N2 Sc1 N1 C11 171.8(4) . . . . ?
N4 Sc1 N1 C11 76.5(4) . . . . ?
N3 Sc1 N1 C11 140.1(5) . . . . ?
Se1 Sc1 N1 C11 10.1(4) . . . . ?
N5 Sc1 N2 C4 -101.9(5) . . . . ?
N1 Sc1 N2 C4 5.3(5) . . . . ?
N4 Sc1 N2 C4 103.0(5) . . . . ?
N3 Sc1 N2 C4 173.0(5) . . . . ?
Se1 Sc1 N2 C4 105.4(6) . . . . ?
N5 Sc1 N2 C6 78.7(4) . . . . ?
N1 Sc1 N2 C6 -174.1(4) . . . . ?
N4 Sc1 N2 C6 -76.4(4) . . . . ?
N3 Sc1 N2 C6 -6.4(4) . . . . ?
Se1 Sc1 N2 C6 -74.0(6) . . . . ?
N5 Sc1 N3 C7 -76.1(4) . . . . ?
N2 Sc1 N3 C7 30.9(4) . . . . ?
N1 Sc1 N3 C7 63.7(7) . . . . ?
N4 Sc1 N3 C7 132.1(4) . . . . ?
Se1 Sc1 N3 C7 -166.3(4) . . . . ?
N5 Sc1 N3 C10 41.1(5) . . . . ?
N2 Sc1 N3 C10 148.1(5) . . . . ?
N1 Sc1 N3 C10 -179.1(5) . . . . ?
N4 Sc1 N3 C10 -110.7(5) . . . . ?
Se1 Sc1 N3 C10 -49.1(5) . . . . ?
N5 Sc1 N3 C8 165.0(5) . . . . ?
N2 Sc1 N3 C8 -88.0(5) . . . . ?
N1 Sc1 N3 C8 -55.2(7) . . . . ?
N4 Sc1 N3 C8 13.2(4) . . . . ?
Se1 Sc1 N3 C8 74.8(5) . . . . ?
N5 Sc1 N4 C34 -167.8(5) . . . . ?
N2 Sc1 N4 C34 -35.4(5) . . . . ?
N1 Sc1 N4 C34 50.6(5) . . . . ?
N3 Sc1 N4 C34 -107.8(5) . . . . ?
Se1 Sc1 N4 C34 145.4(5) . . . . ?
N5 Sc1 N4 C9 -41.7(6) . . . . ?
N2 Sc1 N4 C9 90.6(4) . . . . ?
N1 Sc1 N4 C9 176.7(4) . . . . ?
N3 Sc1 N4 C9 18.3(4) . . . . ?
Se1 Sc1 N4 C9 -88.5(4) . . . . ?
N5 Sc1 N4 C35 72.6(5) . . . . ?
N2 Sc1 N4 C35 -155.0(4) . . . . ?
N1 Sc1 N4 C35 -69.0(4) . . . . ?
N3 Sc1 N4 C35 132.7(4) . . . . ?
Se1 Sc1 N4 C35 25.8(3) . . . . ?
N2 Sc1 N5 C36 -15.2(11) . . . . ?
N1 Sc1 N5 C36 -105.5(10) . . . . ?
N4 Sc1 N5 C36 114.8(10) . . . . ?
N3 Sc1 N5 C36 59.1(10) . . . . ?
Se1 Sc1 N5 C36 156.4(10) . . . . ?
C11 N1 C2 C3 -167.8(6) . . . . ?
Sc1 N1 C2 C3 21.8(9) . . . . ?
C11 N1 C2 C1 13.3(9) . . . . ?
Sc1 N1 C2 C1 -157.1(5) . . . . ?
N1 C2 C3 C4 -5.6(12) . . . . ?
C1 C2 C3 C4 173.3(7) . . . . ?
C6 N2 C4 C3 -174.1(6) . . . . ?
Sc1 N2 C4 C3 6.5(9) . . . . ?
C6 N2 C4 C5 4.2(8) . . . . ?
Sc1 N2 C4 C5 -175.2(4) . . . . ?
C2 C3 C4 N2 -10.7(12) . . . . ?
C2 C3 C4 C5 170.9(7) . . . . ?
C4 N2 C6 C7 161.2(5) . . . . ?
Sc1 N2 C6 C7 -19.3(7) . . . . ?
C10 N3 C7 C6 -173.5(6) . . . . ?
C8 N3 C7 C6 66.9(7) . . . . ?
Sc1 N3 C7 C6 -52.4(6) . . . . ?
N2 C6 C7 N3 50.5(7) . . . . ?
C7 N3 C8 C9 -156.2(6) . . . . ?
C10 N3 C8 C9 84.5(7) . . . . ?
Sc1 N3 C8 C9 -42.3(7) . . . . ?
C34 N4 C9 C8 83.4(7) . . . . ?
C35 N4 C9 C8 -153.5(6) . . . . ?
Sc1 N4 C9 C8 -48.1(6) . . . . ?
N3 C8 C9 N4 60.8(7) . . . . ?
C2 N1 C11 C12 81.7(7) . . . . ?
Sc1 N1 C11 C12 -107.7(5) . . . . ?
C2 N1 C11 C16 -97.8(7) . . . . ?
Sc1 N1 C11 C16 72.8(6) . . . . ?
C16 C11 C12 C13 -4.7(9) . . . . ?
N1 C11 C12 C13 175.7(6) . . . . ?
C16 C11 C12 C20 170.3(6) . . . . ?
N1 C11 C12 C20 -9.2(10) . . . . ?
C11 C12 C13 C14 1.7(10) . . . . ?
C20 C12 C13 C14 -173.9(7) . . . . ?
C12 C13 C14 C15 1.2(12) . . . . ?
C13 C14 C15 C16 -1.0(11) . . . . ?
C14 C15 C16 C11 -2.0(10) . . . . ?
C14 C15 C16 C17 174.8(7) . . . . ?
C12 C11 C16 C15 4.9(9) . . . . ?
N1 C11 C16 C15 -175.6(5) . . . . ?
C12 C11 C16 C17 -171.6(6) . . . . ?
N1 C11 C16 C17 7.9(9) . . . . ?
C15 C16 C17 C18 58.1(8) . . . . ?
C11 C16 C17 C18 -125.4(7) . . . . ?
C15 C16 C17 C19 -66.0(8) . . . . ?
C11 C16 C17 C19 110.5(8) . . . . ?
C13 C12 C20 C22 -52.0(8) . . . . ?
C11 C12 C20 C22 132.8(7) . . . . ?
C13 C12 C20 C21 71.7(9) . . . . ?
C11 C12 C20 C21 -103.5(8) . . . . ?
C34 N4 C35 Se1 -160.2(5) . . . . ?
C9 N4 C35 Se1 78.5(5) . . . . ?
Sc1 N4 C35 Se1 -35.5(4) . . . . ?
Sc1 Se1 C35 N4 31.4(4) . . . . ?
Sc1 N5 C36 C37 50.7(13) . . . . ?
Sc1 N5 C36 C41 -130.3(10) . . . . ?
N5 C36 C37 C38 -177.0(6) . . . . ?
C41 C36 C37 C38 4.0(10) . . . . ?
N5 C36 C37 C45 4.5(10) . . . . ?
C41 C36 C37 C45 -174.6(6) . . . . ?
C36 C37 C38 C39 -2.9(11) . . . . ?
C45 C37 C38 C39 175.7(8) . . . . ?
C37 C38 C39 C40 1.2(13) . . . . ?
C38 C39 C40 C41 -0.7(13) . . . . ?
C39 C40 C41 C36 1.8(11) . . . . ?
C39 C40 C41 C42 -177.8(7) . . . . ?
C37 C36 C41 C40 -3.5(10) . . . . ?
N5 C36 C41 C40 177.5(6) . . . . ?
C37 C36 C41 C42 176.1(6) . . . . ?
N5 C36 C41 C42 -2.9(10) . . . . ?
C40 C41 C42 C44 -45.6(10) . . . . ?
C36 C41 C42 C44 134.8(8) . . . . ?
C40 C41 C42 C43 77.7(9) . . . . ?
C36 C41 C42 C43 -101.9(8) . . . . ?
C36 C37 C45 C47 111.2(7) . . . . ?
C38 C37 C45 C47 -67.3(8) . . . . ?
C36 C37 C45 C46 -123.6(7) . . . . ?
C38 C37 C45 C46 57.9(9) . . . . ?
C51 C52 C53 C54 -175.4(19) . . . . ?
C52 C53 C54 C55 174(2) . . . . ?
C53 C54 C55 C56 43(3) . . . . ?
